data_2217950
loop_
_publ_author_name
'Marx, A.'
'Saravanan, S.'
'Muthusubramanian, S.'
'Manivannan, V.'
'Rath, Nigam P.'

_publ_section_title
;
 Diethyl
 2-[(4-nitrophenyl)(4-phenyl-1,2,3-selenadiazol-5-yl)methyl]malonate
;
_journal_coeditor_code IS2278
_journal_issue 4
_journal_name_full 'Acta Crystallographica Section E'
_journal_page_first o729
_journal_paper_doi 10.1107/S160053680800706X
_journal_volume 64
_journal_year 2008
_chemical_formula_iupac 'C22 H21 N3 O6 Se'
_chemical_formula_moiety 'C22 H21 N3 O6 Se'
_chemical_formula_sum 'C22 H21 N3 O6 Se'
_chemical_formula_weight 502.38
_chemical_name_systematic
;
Diethyl 2-[(4-nitrophenyl)(4-phenyl-1,2,3-selenadiazol-5-yl)methyl]malonate
;
_space_group_IT_number 2
_symmetry_cell_setting triclinic
_symmetry_space_group_name_Hall '-P 1'
_symmetry_space_group_name_H-M 'P -1'
_atom_sites_solution_hydrogens geom
_atom_sites_solution_primary direct
_atom_sites_solution_secondary difmap
_audit_creation_method SHELXL97
_cell_angle_alpha 79.350(3)
_cell_angle_beta 74.632(3)
_cell_angle_gamma 67.632(3)
_cell_formula_units_Z 2
_cell_length_a 9.9530(6)
_cell_length_b 10.5220(6)
_cell_length_c 12.2305(7)
_cell_measurement_reflns_used 8446
_cell_measurement_temperature 295(2)
_cell_measurement_theta_max 26
_cell_measurement_theta_min 1.7
_cell_volume 1137.05(12)
_computing_cell_refinement 'APEX2 (Bruker, 2004)'
_computing_data_collection 'APEX2 (Bruker, 2004)'
_computing_data_reduction 'APEX2 (Bruker, 2004)'
_computing_molecular_graphics 'PLATON (Spek, 2003)'
_computing_publication_material 'SHELXL97 (Sheldrick, 2008)'
_computing_structure_refinement 'SHELXL97 (Sheldrick, 2008)'
_computing_structure_solution 'SHELXS97 (Sheldrick, 2008)'
_diffrn_ambient_temperature 295(2)
_diffrn_measured_fraction_theta_full 0.996
_diffrn_measured_fraction_theta_max 0.996
_diffrn_measurement_device_type 'Bruker SMART APEX area-detector'
_diffrn_measurement_method '\w and \f'
_diffrn_radiation_monochromator graphite
_diffrn_radiation_source 'fine-focus sealed tube'
_diffrn_radiation_type MoK\a
_diffrn_radiation_wavelength 0.71073
_diffrn_reflns_av_R_equivalents 0.0283
_diffrn_reflns_av_sigmaI/netI 0.0244
_diffrn_reflns_limit_h_max 12
_diffrn_reflns_limit_h_min -12
_diffrn_reflns_limit_k_max 12
_diffrn_reflns_limit_k_min -12
_diffrn_reflns_limit_l_max 15
_diffrn_reflns_limit_l_min -15
_diffrn_reflns_number 30194
_diffrn_reflns_theta_full 26.07
_diffrn_reflns_theta_max 26.07
_diffrn_reflns_theta_min 1.73
_diffrn_standards_decay_% 0
_diffrn_standards_interval_time 0
_diffrn_standards_number 0
_exptl_absorpt_coefficient_mu 1.694
_exptl_absorpt_correction_T_max 0.7733
_exptl_absorpt_correction_T_min 0.6967
_exptl_absorpt_correction_type multi-scan
_exptl_absorpt_process_details '(<i>SADABS</i>; Sheldrick, 1996)'
_exptl_crystal_colour colourless
_exptl_crystal_density_diffrn 1.467
_exptl_crystal_density_method 'not measured'
_exptl_crystal_description block
_exptl_crystal_F_000 512
_exptl_crystal_size_max 0.23
_exptl_crystal_size_mid 0.17
_exptl_crystal_size_min 0.16
_refine_diff_density_max 0.926
_refine_diff_density_min -0.803
_refine_ls_extinction_method none
_refine_ls_goodness_of_fit_ref 1.038
_refine_ls_hydrogen_treatment constr
_refine_ls_matrix_type full
_refine_ls_number_parameters 313
_refine_ls_number_reflns 4477
_refine_ls_number_restraints 4
_refine_ls_restrained_S_all 1.038
_refine_ls_R_factor_all 0.0835
_refine_ls_R_factor_gt 0.0535
_refine_ls_shift/su_max 0.000
_refine_ls_shift/su_mean 0.000
_refine_ls_structure_factor_coef Fsqd
_refine_ls_weighting_details 'calc w=1/[\s^2^(Fo^2^)+(0.0776P)^2^+0.9842P] where P=(Fo^2^+2Fc^2^)/3'
_refine_ls_weighting_scheme calc
_refine_ls_wR_factor_gt 0.1434
_refine_ls_wR_factor_ref 0.1614
_reflns_number_gt 3053
_reflns_number_total 4477
_reflns_threshold_expression I>2\s(I)
_cod_data_source_file is2278.cif
_cod_data_source_block I
_cod_depositor_comments
;
The following automatic conversions were performed:
'_symmetry_cell_setting' value 'Triclinic' changed to 'triclinic'
according to '/home/saulius/struct/CIF-dictionaries/cif_core.dic'
dictionary named 'cif_core.dic' version 2.4.1 from
2010-06-29.

'_geom_hbond_publ_flag' value 'Y' changed to 'y' according to
'/home/saulius/struct/CIF-dictionaries/cif_core.dic' dictionary named
'cif_core.dic' version 2.4.1 from 2010-06-29 (4 times).

Automatic conversion script
Id: cif_fix_enum 1527 2010-12-29 10:47:43Z saulius 

The following automatic conversions were performed:

'_symmetry_cell_setting' value 'Triclinic' changed to 'triclinic'
according to /home/saulius/struct/CIF-dictionaries/cif_core.dic
dictionary named 'cif_core.dic' version 2.4.1 from
2010-06-29.

'_geom_hbond_publ_flag' value 'Y' changed to 'y'
according to /home/saulius/struct/CIF-dictionaries/cif_core.dic
dictionary named 'cif_core.dic' version 2.4.1 from 2010-06-29 (4
times).

Automatic conversion script
Id: cif_fix_values 1715 2011-07-08 13:25:40Z adriana 
;
_cod_original_cell_volume 1137.05(11)
_cod_database_code 2217950
_cod_database_fobs_code 2217950

loop_
_symmetry_equiv_pos_as_xyz
'x, y, z'
'-x, -y, -z'

loop_
_atom_site_type_symbol
_atom_site_label
_atom_site_fract_x
_atom_site_fract_y
_atom_site_fract_z
_atom_site_U_iso_or_equiv
_atom_site_adp_type
_atom_site_calc_flag
_atom_site_refinement_flags
_atom_site_occupancy
_atom_site_disorder_assembly
_atom_site_disorder_group
Se Se1 1.00900(5) 0.21345(6) 0.44996(4) 0.0888(3) Uani d . 1 . .
O O1 1.5749(5) 0.1019(4) -0.0847(4) 0.1160(15) Uani d . 1 . .
O O2 1.6666(5) 0.0959(5) 0.0564(5) 0.1327(17) Uani d . 1 . .
O O4 0.7916(3) 0.6035(4) 0.4808(2) 0.0859(10) Uani d . 1 . .
O O6 1.0425(4) 0.6499(3) 0.1149(2) 0.0859(10) Uani d . 1 . .
N N1 0.8397(5) 0.1628(5) 0.5006(4) 0.0939(13) Uani d . 1 . .
N N2 0.7447(4) 0.2286(4) 0.4410(3) 0.0753(10) Uani d . 1 . .
N N3 1.5628(6) 0.1283(4) 0.0109(5) 0.0929(14) Uani d . 1 . .
C C1 0.7808(4) 0.3215(4) 0.3527(3) 0.0558(9) Uani d . 1 . .
C C2 0.9155(4) 0.3332(4) 0.3410(3) 0.0521(8) Uani d . 1 . .
C C3 0.6670(4) 0.4007(4) 0.2854(3) 0.0542(9) Uani d . 1 . .
C C4 0.5213(5) 0.4674(5) 0.3410(4) 0.0686(11) Uani d . 1 . .
H H4 0.4952 0.4563 0.4201 0.082 Uiso calc R 1 . .
C C5 0.4156(5) 0.5494(5) 0.2804(5) 0.0807(13) Uani d . 1 . .
H H5 0.3193 0.5953 0.3187 0.097 Uiso calc R 1 . .
C C6 0.4514(6) 0.5637(5) 0.1641(5) 0.0837(14) Uani d . 1 . .
H H6 0.3801 0.6198 0.1231 0.100 Uiso calc R 1 . .
C C7 0.5930(6) 0.4949(5) 0.1085(4) 0.0796(13) Uani d . 1 . .
H H7 0.6168 0.5031 0.0293 0.095 Uiso calc R 1 . .
C C8 0.7013(5) 0.4133(5) 0.1679(3) 0.0640(10) Uani d . 1 . .
H H8 0.7970 0.3671 0.1288 0.077 Uiso calc R 1 . .
C C9 0.9818(4) 0.4288(4) 0.2556(3) 0.0495(8) Uani d . 1 . .
H H9 0.9199 0.4661 0.1987 0.059 Uiso calc R 1 . .
C C10 1.1371(4) 0.3504(4) 0.1923(3) 0.0509(8) Uani d . 1 . .
C C11 1.1559(5) 0.3109(4) 0.0853(3) 0.0627(10) Uani d . 1 . .
H H11 1.0739 0.3346 0.0529 0.075 Uiso calc R 1 . .
C C12 1.2940(5) 0.2375(5) 0.0274(4) 0.0738(12) Uani d . 1 . .
H H12 1.3063 0.2109 -0.0441 0.089 Uiso calc R 1 . .
C C13 1.4136(5) 0.2034(4) 0.0754(4) 0.0696(12) Uani d . 1 . .
C C14 1.4005(5) 0.2414(4) 0.1802(4) 0.0677(11) Uani d . 1 . .
H H14 1.4837 0.2182 0.2110 0.081 Uiso calc R 1 . .
C C15 1.2595(4) 0.3154(4) 0.2393(3) 0.0592(9) Uani d . 1 . .
H H15 1.2477 0.3413 0.3109 0.071 Uiso calc R 1 . .
C C16 0.9754(4) 0.5531(4) 0.3084(3) 0.0529(9) Uani d . 1 . .
H H16 1.0474 0.5205 0.3577 0.064 Uiso calc R 1 . .
C C17 0.8230(4) 0.6224(4) 0.3794(3) 0.0574(9) Uani d . 1 . .
O O3 0.7304(3) 0.7037(3) 0.3154(3) 0.0766(8) Uani d . 1 A .
C C18 0.5803(5) 0.7789(5) 0.3722(6) 0.110(2) Uani d D 1 . .
H H18A 0.5602 0.7413 0.4510 0.132 Uiso calc PR 0.62(3) A 1
H H18B 0.5088 0.7732 0.3345 0.132 Uiso calc PR 0.62(3) A 1
H H18C 0.5834 0.7912 0.4481 0.132 Uiso calc PR 0.38(3) A 2
H H18D 0.5213 0.7210 0.3811 0.132 Uiso calc PR 0.38(3) A 2
C C19 0.571(2) 0.9256(10) 0.366(2) 0.150(8) Uani d PD 0.62(3) A 1
H H19A 0.6297 0.9317 0.4139 0.226 Uiso calc PR 0.62(3) A 1
H H19B 0.4690 0.9830 0.3907 0.226 Uiso calc PR 0.62(3) A 1
H H19C 0.6074 0.9561 0.2886 0.226 Uiso calc PR 0.62(3) A 1
C C19A 0.500(3) 0.917(2) 0.318(2) 0.140(12) Uani d PD 0.38(3) A 2
H H19D 0.5704 0.9573 0.2711 0.209 Uiso calc PR 0.38(3) A 2
H H19E 0.4360 0.9769 0.3760 0.209 Uiso calc PR 0.38(3) A 2
H H19F 0.4407 0.9071 0.2717 0.209 Uiso calc PR 0.38(3) A 2
C C20 1.0180(4) 0.6576(4) 0.2149(3) 0.0580(10) Uani d . 1 . .
O O5 1.0258(4) 0.7581(3) 0.2602(3) 0.0796(9) Uani d . 1 B .
C C21 1.0583(9) 0.8667(6) 0.1809(6) 0.131(3) Uani d D 1 . .
H H21A 1.0011 0.8895 0.1224 0.157 Uiso calc PR 0.48(3) B 1
H H21B 1.1629 0.8346 0.1442 0.157 Uiso calc PR 0.48(3) B 1
H H21C 1.0677 0.8480 0.1040 0.157 Uiso calc PR 0.52(3) B 2
H H21D 1.1521 0.8705 0.1864 0.157 Uiso calc PR 0.52(3) B 2
C C22 1.022(4) 0.9937(15) 0.2377(14) 0.109(8) Uani d PD 0.48(3) B 1
H H22A 0.9262 1.0138 0.2880 0.164 Uiso calc PR 0.48(3) B 1
H H22B 1.0221 1.0702 0.1810 0.164 Uiso calc PR 0.48(3) B 1
H H22C 1.0961 0.9786 0.2806 0.164 Uiso calc PR 0.48(3) B 1
C C22A 0.937(2) 1.0027(12) 0.205(2) 0.152(8) Uani d PD 0.52(3) B 2
H H22D 0.8533 1.0101 0.1765 0.228 Uiso calc PR 0.52(3) B 2
H H22E 0.9727 1.0763 0.1694 0.228 Uiso calc PR 0.52(3) B 2
H H22F 0.9072 1.0087 0.2862 0.228 Uiso calc PR 0.52(3) B 2

loop_
_atom_site_aniso_label
_atom_site_aniso_U_11
_atom_site_aniso_U_22
_atom_site_aniso_U_33
_atom_site_aniso_U_12
_atom_site_aniso_U_13
_atom_site_aniso_U_23
Se1 0.0812(4) 0.1012(4) 0.0863(4) -0.0446(3) -0.0377(3) 0.0424(3)
O1 0.116(3) 0.095(3) 0.110(3) -0.042(2) 0.047(3) -0.035(2)
O2 0.067(2) 0.126(4) 0.170(5) -0.014(2) 0.018(3) -0.035(3)
O4 0.0721(19) 0.109(2) 0.0520(17) -0.0186(18) 0.0079(14) -0.0072(16)
O6 0.125(3) 0.082(2) 0.0519(18) -0.051(2) -0.0073(17) 0.0087(14)
N1 0.091(3) 0.103(3) 0.085(3) -0.051(2) -0.023(2) 0.041(2)
N2 0.070(2) 0.082(2) 0.070(2) -0.039(2) -0.0106(18) 0.0203(19)
N3 0.076(3) 0.067(3) 0.115(4) -0.029(2) 0.025(3) -0.014(3)
C1 0.059(2) 0.060(2) 0.049(2) -0.0287(18) -0.0026(16) -0.0018(16)
C2 0.056(2) 0.054(2) 0.0456(19) -0.0232(17) -0.0087(16) 0.0014(15)
C3 0.054(2) 0.058(2) 0.055(2) -0.0286(18) -0.0118(17) 0.0014(17)
C4 0.061(3) 0.082(3) 0.066(3) -0.033(2) -0.004(2) -0.011(2)
C5 0.055(3) 0.082(3) 0.109(4) -0.022(2) -0.021(3) -0.018(3)
C6 0.080(3) 0.076(3) 0.108(4) -0.035(3) -0.047(3) 0.015(3)
C7 0.087(3) 0.100(3) 0.068(3) -0.052(3) -0.032(2) 0.017(2)
C8 0.060(2) 0.080(3) 0.059(2) -0.037(2) -0.0125(19) 0.002(2)
C9 0.0473(19) 0.054(2) 0.0480(19) -0.0215(16) -0.0091(15) 0.0014(15)
C10 0.052(2) 0.0492(19) 0.049(2) -0.0221(17) -0.0031(16) -0.0016(15)
C11 0.065(2) 0.071(3) 0.053(2) -0.030(2) -0.0024(19) -0.0099(19)
C12 0.083(3) 0.077(3) 0.061(2) -0.038(3) 0.010(2) -0.018(2)
C13 0.064(3) 0.051(2) 0.080(3) -0.025(2) 0.020(2) -0.016(2)
C14 0.053(2) 0.057(2) 0.087(3) -0.0197(19) -0.009(2) 0.000(2)
C15 0.054(2) 0.057(2) 0.061(2) -0.0173(18) -0.0054(18) -0.0079(18)
C16 0.052(2) 0.051(2) 0.051(2) -0.0203(17) -0.0052(16) 0.0026(16)
C17 0.054(2) 0.052(2) 0.061(2) -0.0203(18) -0.0008(18) -0.0071(18)
O3 0.0510(16) 0.0754(19) 0.0778(19) -0.0092(14) -0.0015(14) 0.0076(15)
C18 0.054(3) 0.088(4) 0.148(5) -0.004(3) 0.004(3) 0.003(4)
C19 0.089(11) 0.096(9) 0.207(18) 0.014(7) 0.010(11) -0.036(9)
C19A 0.083(14) 0.159(19) 0.119(16) -0.017(14) -0.001(11) 0.041(13)
C20 0.050(2) 0.053(2) 0.060(2) -0.0169(17) -0.0017(17) 0.0025(18)
O5 0.096(2) 0.0653(18) 0.0764(19) -0.0450(17) 0.0138(16) -0.0137(15)
C21 0.165(6) 0.074(4) 0.132(5) -0.070(4) 0.049(5) -0.015(3)
C22 0.134(18) 0.069(8) 0.116(11) -0.042(9) -0.006(10) 0.000(7)
C22A 0.168(17) 0.117(12) 0.181(18) -0.080(13) -0.056(15) 0.053(11)

loop_
_atom_type_symbol
_atom_type_description
_atom_type_scat_dispersion_real
_atom_type_scat_dispersion_imag
_atom_type_scat_source
C C 0.0033 0.0016 'International Tables Vol C Tables 4.2.6.8 and 6.1.1.4'
H H 0.0000 0.0000 'International Tables Vol C Tables 4.2.6.8 and 6.1.1.4'
N N 0.0061 0.0033 'International Tables Vol C Tables 4.2.6.8 and 6.1.1.4'
O O 0.0106 0.0060 'International Tables Vol C Tables 4.2.6.8 and 6.1.1.4'
Se Se -0.0929 2.2259 'International Tables Vol C Tables 4.2.6.8 and 6.1.1.4'

loop_
_geom_angle_atom_site_label_1
_geom_angle_atom_site_label_2
_geom_angle_atom_site_label_3
_geom_angle
C2 Se1 N1 87.20(17)
N2 N1 Se1 110.9(3)
N1 N2 C1 117.2(4)
O2 N3 O1 123.6(5)
O2 N3 C13 117.9(6)
O1 N3 C13 118.5(6)
C2 C1 N2 115.9(4)
C2 C1 C3 127.3(3)
N2 C1 C3 116.7(3)
C1 C2 C9 127.6(3)
C1 C2 Se1 108.8(3)
C9 C2 Se1 123.7(3)
C8 C3 C4 118.5(4)
C8 C3 C1 121.9(3)
C4 C3 C1 119.6(3)
C5 C4 C3 120.7(4)
C5 C4 H4 119.6
C3 C4 H4 119.6
C6 C5 C4 120.2(4)
C6 C5 H5 119.9
C4 C5 H5 119.9
C5 C6 C7 119.5(5)
C5 C6 H6 120.3
C7 C6 H6 120.3
C6 C7 C8 121.1(4)
C6 C7 H7 119.4
C8 C7 H7 119.4
C3 C8 C7 119.8(4)
C3 C8 H8 120.1
C7 C8 H8 120.1
C2 C9 C10 111.3(3)
C2 C9 C16 112.8(3)
C10 C9 C16 112.6(3)
C2 C9 H9 106.5
C10 C9 H9 106.5
C16 C9 H9 106.5
C15 C10 C11 119.3(3)
C15 C10 C9 121.5(3)
C11 C10 C9 119.1(3)
C12 C11 C10 120.4(4)
C12 C11 H11 119.8
C10 C11 H11 119.8
C13 C12 C11 119.4(4)
C13 C12 H12 120.3
C11 C12 H12 120.3
C12 C13 C14 122.2(4)
C12 C13 N3 119.1(5)
C14 C13 N3 118.7(5)
C13 C14 C15 118.3(4)
C13 C14 H14 120.9
C15 C14 H14 120.9
C10 C15 C14 120.4(4)
C10 C15 H15 119.8
C14 C15 H15 119.8
C17 C16 C20 109.6(3)
C17 C16 C9 111.8(3)
C20 C16 C9 110.1(3)
C17 C16 H16 108.4
C20 C16 H16 108.4
C9 C16 H16 108.4
O4 C17 O3 124.9(4)
O4 C17 C16 123.6(4)
O3 C17 C16 111.5(3)
C17 O3 C18 117.6(4)
O3 C18 C19 106.1(6)
O3 C18 C19A 118.2(9)
O3 C18 H18A 110.5
C19 C18 H18A 110.5
O3 C18 H18B 110.5
C19 C18 H18B 110.5
H18A C18 H18B 108.7
O3 C18 H18C 107.7
C19A C18 H18C 107.7
O3 C18 H18D 107.7
C19A C18 H18D 107.7
H18C C18 H18D 107.1
C18 C19 H19A 109.5
C18 C19 H19B 109.5
C18 C19 H19C 109.5
C18 C19A H19D 109.5
C18 C19A H19E 109.5
H19D C19A H19E 109.5
C18 C19A H19F 109.5
H19D C19A H19F 109.5
H19E C19A H19F 109.5
O6 C20 O5 124.2(4)
O6 C20 C16 125.6(4)
O5 C20 C16 110.2(3)
C20 O5 C21 115.6(4)
O5 C21 C22 112.0(7)
O5 C21 C22A 110.3(8)
O5 C21 H21A 109.2
C22 C21 H21A 109.2
O5 C21 H21B 109.2
C22 C21 H21B 109.2
H21A C21 H21B 107.9
O5 C21 H21C 109.6
C22A C21 H21C 109.6
O5 C21 H21D 109.6
C22A C21 H21D 109.6
H21C C21 H21D 108.1
C21 C22 H22A 109.5
C21 C22 H22B 109.5
C21 C22 H22C 109.5
C21 C22A H22D 109.5
C21 C22A H22E 109.5
H22D C22A H22E 109.5
C21 C22A H22F 109.5
H22D C22A H22F 109.5
H22E C22A H22F 109.5

loop_
_geom_bond_atom_site_label_1
_geom_bond_atom_site_label_2
_geom_bond_distance
Se1 C2 1.836(4)
Se1 N1 1.875(4)
O1 N3 1.216(6)
O2 N3 1.208(7)
O4 C17 1.195(5)
O6 C20 1.195(5)
N1 N2 1.260(5)
N2 C1 1.386(5)
N3 C13 1.472(6)
C1 C2 1.361(5)
C1 C3 1.476(5)
C2 C9 1.514(5)
C3 C8 1.379(5)
C3 C4 1.392(5)
C4 C5 1.374(6)
C4 H4 0.9300
C5 C6 1.366(7)
C5 H5 0.9300
C6 C7 1.368(7)
C6 H6 0.9300
C7 C8 1.380(6)
C7 H7 0.9300
C8 H8 0.9300
C9 C10 1.517(5)
C9 C16 1.535(5)
C9 H9 0.9800
C10 C15 1.378(5)
C10 C11 1.391(5)
C11 C12 1.366(6)
C11 H11 0.9300
C12 C13 1.363(7)
C12 H12 0.9300
C13 C14 1.371(6)
C14 C15 1.392(5)
C14 H14 0.9300
C15 H15 0.9300
C16 C17 1.510(5)
C16 C20 1.525(5)
C16 H16 0.9800
C17 O3 1.315(5)
O3 C18 1.447(5)
C18 C19 1.4991(10)
C18 C19A 1.4992(10)
C18 H18A 0.9700
C18 H18B 0.9700
C18 H18C 0.9700
C18 H18D 0.9700
C19 H19A 0.9600
C19 H19B 0.9600
C19 H19C 0.9600
C19A H19D 0.9600
C19A H19E 0.9600
C19A H19F 0.9600
C20 O5 1.316(5)
O5 C21 1.434(6)
C21 C22 1.4989(10)
C21 C22A 1.4990(10)
C21 H21A 0.9700
C21 H21B 0.9700
C21 H21C 0.9700
C21 H21D 0.9700
C22 H22A 0.9600
C22 H22B 0.9600
C22 H22C 0.9600
C22A H22D 0.9600
C22A H22E 0.9600
C22A H22F 0.9600

loop_
_geom_hbond_atom_site_label_D
_geom_hbond_atom_site_label_H
_geom_hbond_atom_site_label_A
_geom_hbond_site_symmetry_A
_geom_hbond_distance_DH
_geom_hbond_distance_HA
_geom_hbond_distance_DA
_geom_hbond_angle_DHA
_geom_hbond_publ_flag
C22A H22D O2 1_465 0.96 2.47 3.38(4) 159 y
C11 H11 O6 2_765 0.93 2.56 3.410(6) 152 y
C18 H18A O4 . 0.97 2.29 2.686(7) 103 y
C21 H21C O6 . 0.97 2.17 2.627(6) 107 y

loop_
_geom_torsion_atom_site_label_1
_geom_torsion_atom_site_label_2
_geom_torsion_atom_site_label_3
_geom_torsion_atom_site_label_4
_geom_torsion
C2 Se1 N1 N2 0.3(4)
Se1 N1 N2 C1 0.3(6)
N1 N2 C1 C2 -1.0(6)
N1 N2 C1 C3 -178.4(4)
N2 C1 C2 C9 -177.9(4)
C3 C1 C2 C9 -0.8(6)
N2 C1 C2 Se1 1.1(4)
C3 C1 C2 Se1 178.2(3)
N1 Se1 C2 C1 -0.8(3)
N1 Se1 C2 C9 178.3(3)
C2 C1 C3 C8 50.7(6)
N2 C1 C3 C8 -132.2(4)
C2 C1 C3 C4 -127.9(4)
N2 C1 C3 C4 49.2(5)
C8 C3 C4 C5 -3.1(6)
C1 C3 C4 C5 175.6(4)
C3 C4 C5 C6 1.7(7)
C4 C5 C6 C7 0.5(7)
C5 C6 C7 C8 -1.3(7)
C4 C3 C8 C7 2.3(6)
C1 C3 C8 C7 -176.4(4)
C6 C7 C8 C3 -0.1(7)
C1 C2 C9 C10 -128.4(4)
Se1 C2 C9 C10 52.8(4)
C1 C2 C9 C16 103.8(4)
Se1 C2 C9 C16 -75.0(4)
C2 C9 C10 C15 -81.3(4)
C16 C9 C10 C15 46.6(4)
C2 C9 C10 C11 97.5(4)
C16 C9 C10 C11 -134.6(3)
C15 C10 C11 C12 0.3(6)
C9 C10 C11 C12 -178.5(4)
C10 C11 C12 C13 -0.2(6)
C11 C12 C13 C14 -0.5(6)
C11 C12 C13 N3 -178.0(4)
O2 N3 C13 C12 -178.0(5)
O1 N3 C13 C12 1.8(6)
O2 N3 C13 C14 4.4(6)
O1 N3 C13 C14 -175.8(4)
C12 C13 C14 C15 0.9(6)
N3 C13 C14 C15 178.4(4)
C11 C10 C15 C14 0.1(5)
C9 C10 C15 C14 178.9(3)
C13 C14 C15 C10 -0.7(6)
C2 C9 C16 C17 -48.0(4)
C10 C9 C16 C17 -175.1(3)
C2 C9 C16 C20 -170.0(3)
C10 C9 C16 C20 62.9(4)
C20 C16 C17 O4 -138.2(4)
C9 C16 C17 O4 99.5(5)
C20 C16 C17 O3 42.6(4)
C9 C16 C17 O3 -79.7(4)
O4 C17 O3 C18 1.7(6)
C16 C17 O3 C18 -179.0(4)
C17 O3 C18 C19 105.5(15)
C17 O3 C18 C19A 149(2)
C17 C16 C20 O6 -118.3(4)
C9 C16 C20 O6 5.1(6)
C17 C16 C20 O5 62.4(4)
C9 C16 C20 O5 -174.3(3)
O6 C20 O5 C21 3.5(7)
C16 C20 O5 C21 -177.2(5)
C20 O5 C21 C22 163.5(15)
C20 O5 C21 C22A 121.8(17)
